data_7210453
loop_
_publ_author_name
'Remenar, Julius F.'
'Tawa, Mark D.'
'Peterson, Matthew L.'
'Almarsson, \"Orn'
'Hickey, Magali B.'
'Foxman, Bruce M.'

_publ_section_title
;
 Celecoxib sodium salt: engineering crystal forms for performance
;
_journal_issue 4
_journal_name_full CrystEngComm
_journal_page_first 1081
_journal_page_last 1089
_journal_paper_doi 10.1039/c0ce00475h
_journal_volume 13
_journal_year 2011
_chemical_formula_sum 'C17 H23 F3 N3 Na O7 S'
_chemical_formula_weight 493.43
_space_group_IT_number 14
_symmetry_cell_setting monoclinic
_symmetry_space_group_name_Hall '-P 2ybc'
_symmetry_space_group_name_H-M 'P 1 21/c 1'
_atom_sites_solution_hydrogens geom
_atom_sites_solution_primary direct
_audit_creation_date 09-12-10
_audit_creation_method CRYSTALS_ver_14.01
_cell_angle_alpha 90
_cell_angle_beta 100.535(2)
_cell_angle_gamma 90
_cell_formula_units_Z 8
_cell_length_a 25.9317(14)
_cell_length_b 9.0340(5)
_cell_length_c 19.4396(10)
_cell_measurement_reflns_used 9276
_cell_measurement_temperature 100
_cell_measurement_theta_max 33
_cell_measurement_theta_min 2
_cell_volume 4477.3(4)
_computing_cell_refinement 'Apex2 (Bruker AXS, 2006)'
_computing_data_collection 'Apex2 (Bruker AXS, 2006)'
_computing_data_reduction 'Apex2 (Bruker AXS, 2006)'
_computing_molecular_graphics 'CAMERON (Watkin et al., 1996)'
_computing_publication_material 'CRYSTALS (Betteridge et al., 2003)'
_computing_structure_refinement 'CRYSTALS (Betteridge et al., 2003)'
_computing_structure_solution 'SIR92 (Altomare et al., 1994)'
_diffrn_ambient_temperature 100
_diffrn_measured_fraction_theta_full 0.997
_diffrn_measured_fraction_theta_max 0.997
_diffrn_measurement_device Area
_diffrn_measurement_device_type 'Bruker Kappa Apex2'
_diffrn_measurement_method '\f & \w scans'
_diffrn_radiation_monochromator graphite
_diffrn_radiation_type 'Mo K\a'
_diffrn_radiation_wavelength 0.71073
_diffrn_reflns_av_R_equivalents 0.029
_diffrn_reflns_limit_h_max 40
_diffrn_reflns_limit_h_min -40
_diffrn_reflns_limit_k_max 14
_diffrn_reflns_limit_k_min -12
_diffrn_reflns_limit_l_max 30
_diffrn_reflns_limit_l_min -20
_diffrn_reflns_number 80228
_diffrn_reflns_theta_full 33.601
_diffrn_reflns_theta_max 33.601
_diffrn_reflns_theta_min 2.392
_diffrn_standards_number 0
_exptl_absorpt_coefficient_mu 0.232
_exptl_absorpt_correction_T_max 0.99
_exptl_absorpt_correction_T_min 0.91
_exptl_absorpt_correction_type multi-scan
_exptl_absorpt_process_details 'Apex2 (Bruker AXS, 2006)'
_exptl_crystal_colour colorless
_exptl_crystal_density_diffrn 1.464
_exptl_crystal_density_method 'not measured'
_exptl_crystal_description blade
_exptl_crystal_F_000 2048
_exptl_crystal_size_max 0.733
_exptl_crystal_size_mid 0.400
_exptl_crystal_size_min 0.042
_refine_diff_density_max 0.96
_refine_diff_density_min -0.71
_refine_ls_extinction_method None
_refine_ls_goodness_of_fit_ref 0.9840
_refine_ls_hydrogen_treatment none
_refine_ls_matrix_type full
_refine_ls_number_parameters 580
_refine_ls_number_reflns 17621
_refine_ls_number_restraints 0
_refine_ls_R_factor_all 0.0623
_refine_ls_R_factor_gt 0.0431
_refine_ls_shift/su_max 0.0010532
_refine_ls_shift/su_mean 0.0000664
_refine_ls_structure_factor_coef Fsqd
_refine_ls_weighting_details
;
Method= Modified Sheldrick
w=1/[\s^2^(F^2^) + ( 0.05P)^2^ + 3.09P]
,where P=(max(Fo^2^,0) + 2Fc^2^)/3
;
_refine_ls_weighting_scheme calc
_refine_ls_wR_factor_all 0.1163
_refine_ls_wR_factor_gt 0.1065
_refine_ls_wR_factor_ref 0.1163
_reflns_limit_h_max 39
_reflns_limit_h_min -40
_reflns_limit_k_max 14
_reflns_limit_k_min 0
_reflns_limit_l_max 30
_reflns_limit_l_min 0
_reflns_number_gt 13607
_reflns_number_total 17648
_reflns_threshold_expression I>2.0\s(I)
_oxford_diffrn_Wilson_B_factor 1.17
_oxford_diffrn_Wilson_scale 12.35
_oxford_refine_ls_r_factor_ref 0.0623
_oxford_refine_ls_scale 0.31558(18)
_oxford_reflns_number_all 17621
_oxford_reflns_threshold_expression_ref I>-10.0\s(I)
_oxford_structure_analysis_title 'p21c_a in P2(1)/c'
_cod_data_source_file c0ce00475h.txt
_cod_data_source_block Nacelecoxib
_cod_depositor_comments
;
The following automatic conversions were performed:

'_symmetry_cell_setting' value 'Monoclinic' changed to 'monoclinic'
according to the built-in table from CIF Core dictionary named
'cif_core.dic' version 2.4.1 from
2010-06-29.

'_exptl_absorpt_correction_type' value 'Multi-scan'
changed to 'multi-scan' according to the built-in table from CIF Core
dictionary named 'cif_core.dic' version 2.4.1 from 2010-06-29.

Automatic conversion script
Id: cif_fix_values 1891 2012-01-12 08:04:46Z andrius 

The following automatic conversions were performed:

data name '_diffrn_measurement_device-type' was replaced with
'_diffrn_measurement_device_type' as specified in the replacement
file 'data/replacement-values/replacement_tags.lst'.

Automatic conversion script
Id: cif_correct_tags 9268 2022-04-12 08:56:07Z antanas 
;
_cod_original_sg_symbol_H-M 'P 1 21/c 1 '
_cod_database_code 7210453

loop_
_symmetry_equiv_pos_as_xyz
x,y,z
-x,-y,-z
-x,y+1/2,-z+1/2
x,-y+1/2,z+1/2

loop_
_atom_site_label
_atom_site_type_symbol
_atom_site_fract_x
_atom_site_fract_y
_atom_site_fract_z
_atom_site_U_iso_or_equiv
_atom_site_occupancy
_atom_site_adp_type
_atom_site_refinement_flags_posn
S1 S 0.123342(10) 0.27593(3) 0.314579(14) 0.0116 1.0000 Uani .
S101 S 0.129795(11) 0.75560(3) 0.224947(16) 0.0146 1.0000 Uani .
Na1 Na 0.033913(19) 0.45734(6) 0.17876(3) 0.0152 1.0000 Uani .
Na2 Na 0.0000 0.0000 0.0000 0.0205 1.0000 Uani S
Na3 Na 0.0000 0.5000 0.0000 0.0256 1.0000 Uani S
F1 F 0.35361(4) -0.00402(14) -0.03748(5) 0.0391 1.0000 Uani .
F2 F 0.28658(6) 0.13817(16) -0.06348(5) 0.0554 1.0000 Uani .
F3 F 0.27659(5) -0.08895(16) -0.03832(6) 0.0512 1.0000 Uani .
F101 F 0.46324(5) 0.6126(2) 0.42846(6) 0.0660 1.0000 Uani .
F102 F 0.51497(5) 0.72473(15) 0.37110(8) 0.0585 1.0000 Uani .
F103 F 0.50858(4) 0.49111(13) 0.36704(6) 0.0413 1.0000 Uani .
O1 O 0.12555(4) 0.15103(11) 0.36287(5) 0.0174 1.0000 Uani .
O2 O 0.07631(3) 0.27729(10) 0.25975(5) 0.0154 1.0000 Uani .
O3 O -0.03086(4) 0.27649(12) 0.14172(6) 0.0277 1.0000 Uani .
O4 O 0.07088(4) 0.39014(11) 0.07728(5) 0.0183 1.0000 Uani .
O5 O -0.02269(3) 0.50734(10) 0.26325(5) 0.0173 1.0000 Uani .
O6 O -0.02351(4) 0.61452(11) 0.10013(5) 0.0181 1.0000 Uani .
O7 O -0.05315(5) 0.25595(14) -0.01909(7) 0.0332 1.0000 Uani .
O8 O 0.02870(4) 0.05517(12) -0.10365(5) 0.0227 1.0000 Uani .
O9 O 0.08086(4) 0.08322(11) 0.06909(5) 0.0205 1.0000 Uani .
O10 O 0.15793(5) 0.44933(13) 0.00995(6) 0.0289 1.0000 Uani .
O11 O 0.16390(4) 0.03678(13) -0.00038(5) 0.0250 1.0000 Uani .
O12 O 0.14857(6) -0.26278(15) -0.04751(7) 0.0406 1.0000 Uani .
O101 O 0.10536(3) 0.61027(10) 0.22142(5) 0.0190 1.0000 Uani .
O102 O 0.11394(4) 0.84392(13) 0.16195(6) 0.0269 1.0000 Uani .
N1 N 0.13193(4) 0.42092(12) 0.35713(5) 0.0162 1.0000 Uani .
N2 N 0.27023(4) 0.11199(13) 0.07796(5) 0.0177 1.0000 Uani .
N3 N 0.28806(4) 0.13792(12) 0.14700(5) 0.0148 1.0000 Uani .
N101 N 0.12138(4) 0.82890(14) 0.29429(7) 0.0214 1.0000 Uani .
N102 N 0.38864(4) 0.65110(14) 0.31500(6) 0.0200 1.0000 Uani .
N103 N 0.36028(4) 0.64810(13) 0.24890(6) 0.0168 1.0000 Uani .
C1 C 0.17493(4) 0.24286(13) 0.26736(6) 0.0125 1.0000 Uani .
C2 C 0.17416(5) 0.31402(14) 0.20364(6) 0.0155 1.0000 Uani .
C3 C 0.21245(5) 0.28176(15) 0.16428(6) 0.0157 1.0000 Uani .
C4 C 0.25061(4) 0.17737(14) 0.18944(6) 0.0138 1.0000 Uani .
C5 C 0.25188(5) 0.10690(15) 0.25302(6) 0.0162 1.0000 Uani .
C6 C 0.21406(5) 0.14146(15) 0.29277(6) 0.0156 1.0000 Uani .
C7 C 0.31264(5) 0.06863(16) 0.05393(7) 0.0194 1.0000 Uani .
C8 C 0.35768(5) 0.06565(17) 0.10586(7) 0.0206 1.0000 Uani .
C9 C 0.34080(5) 0.11132(15) 0.16587(6) 0.0161 1.0000 Uani .
C10 C 0.30721(6) 0.0294(2) -0.02126(7) 0.0290 1.0000 Uani .
C11 C 0.37093(5) 0.13234(15) 0.23688(6) 0.0167 1.0000 Uani .
C12 C 0.40684(5) 0.02442(16) 0.26624(7) 0.0212 1.0000 Uani .
C13 C 0.43484(5) 0.04178(18) 0.33400(8) 0.0252 1.0000 Uani .
C14 C 0.42793(5) 0.16485(19) 0.37385(7) 0.0250 1.0000 Uani .
C15 C 0.39292(6) 0.27400(18) 0.34368(7) 0.0249 1.0000 Uani .
C16 C 0.36477(5) 0.25840(16) 0.27613(7) 0.0213 1.0000 Uani .
C17 C 0.45621(7) 0.1811(3) 0.44858(9) 0.0393 1.0000 Uani .
C101 C 0.19830(5) 0.72328(14) 0.22939(6) 0.0150 1.0000 Uani .
C102 C 0.22449(5) 0.77850(15) 0.17856(7) 0.0186 1.0000 Uani .
C103 C 0.27837(5) 0.75537(15) 0.18442(7) 0.0189 1.0000 Uani .
C104 C 0.30492(4) 0.67356(14) 0.24031(6) 0.0152 1.0000 Uani .
C105 C 0.27874(5) 0.61616(16) 0.29061(7) 0.0189 1.0000 Uani .
C106 C 0.22539(5) 0.64214(16) 0.28552(7) 0.0188 1.0000 Uani .
C107 C 0.43742(5) 0.62539(18) 0.30630(7) 0.0239 1.0000 Uani .
C108 C 0.44160(5) 0.60621(19) 0.23616(8) 0.0261 1.0000 Uani .
C109 C 0.39088(5) 0.61960(16) 0.19989(7) 0.0195 1.0000 Uani .
C110 C 0.48072(6) 0.6151(2) 0.36835(9) 0.0315 1.0000 Uani .
C111 C 0.37114(5) 0.60055(16) 0.12466(7) 0.0192 1.0000 Uani .
C112 C 0.32778(5) 0.51143(17) 0.09970(7) 0.0222 1.0000 Uani .
C113 C 0.31005(6) 0.49608(18) 0.02850(7) 0.0245 1.0000 Uani .
C114 C 0.33545(6) 0.56764(17) -0.01941(7) 0.0232 1.0000 Uani .
C115 C 0.37950(6) 0.65294(19) 0.00560(8) 0.0267 1.0000 Uani .
C116 C 0.39721(5) 0.66954(18) 0.07712(8) 0.0247 1.0000 Uani .
C117 C 0.31507(7) 0.5539(2) -0.09675(8) 0.0321 1.0000 Uani .
H11 H 0.1277 0.4963 0.3315 0.0201 1.0000 Uiso R
H21 H 0.1475 0.3835 0.1870 0.0189 1.0000 Uiso R
H31 H 0.2106 0.3298 0.1207 0.0204 1.0000 Uiso R
H32 H -0.0544 0.2819 0.1603 0.0401 1.0000 Uiso R
H33 H -0.0318 0.1890 0.1313 0.0435 1.0000 Uiso R
H41 H 0.0737 0.3004 0.0762 0.0280 1.0000 Uiso R
H42 H 0.0959 0.4173 0.0630 0.0271 1.0000 Uiso R
H51 H 0.2776 0.0365 0.2686 0.0199 1.0000 Uiso R
H52 H -0.0346 0.5908 0.2603 0.0259 1.0000 Uiso R
H53 H -0.0477 0.4531 0.2513 0.0268 1.0000 Uiso R
H61 H 0.2134 0.0977 0.3360 0.0185 1.0000 Uiso R
H62 H -0.0528 0.6055 0.1086 0.0285 1.0000 Uiso R
H63 H -0.0192 0.7042 0.0978 0.0272 1.0000 Uiso R
H71 H -0.0329 0.2583 0.0161 0.0479 1.0000 Uiso R
H72 H -0.0775 0.2601 0.0046 0.0507 1.0000 Uiso R
H81 H 0.3917 0.0423 0.1004 0.0253 1.0000 Uiso R
H82 H 0.0100 0.0479 -0.1428 0.0345 1.0000 Uiso R
H83 H 0.0593 0.0628 -0.1090 0.0342 1.0000 Uiso R
H91 H 0.1061 0.0714 0.0499 0.0323 1.0000 Uiso R
H92 H 0.0899 0.0322 0.1039 0.0310 1.0000 Uiso R
H101 H 0.1599 0.5358 -0.0022 0.0435 1.0000 Uiso R
H102 H 0.1520 0.3998 -0.0246 0.0452 1.0000 Uiso R
H111 H 0.1929 0.0625 0.0167 0.0376 1.0000 Uiso R
H112 H 0.1617 0.0589 -0.0402 0.0376 1.0000 Uiso R
H121 H 0.4112 -0.0615 0.2401 0.0243 1.0000 Uiso R
H122 H 0.1527 -0.2682 -0.0912 0.0621 1.0000 Uiso R
H123 H 0.1610 -0.1751 -0.0333 0.0607 1.0000 Uiso R
H131 H 0.4586 -0.0305 0.3524 0.0308 1.0000 Uiso R
H151 H 0.3875 0.3591 0.3681 0.0304 1.0000 Uiso R
H161 H 0.3411 0.3326 0.2569 0.0260 1.0000 Uiso R
H171 H 0.4347 0.1566 0.4804 0.0596 1.0000 Uiso R
H172 H 0.4687 0.2777 0.4570 0.0599 1.0000 Uiso R
H173 H 0.4862 0.1183 0.4564 0.0600 1.0000 Uiso R
H1011 H 0.1334 0.9161 0.2975 0.0267 1.0000 Uiso R
H1021 H 0.2068 0.8352 0.1411 0.0224 1.0000 Uiso R
H1031 H 0.2964 0.7948 0.1505 0.0243 1.0000 Uiso R
H1051 H 0.2984 0.5614 0.3270 0.0233 1.0000 Uiso R
H1061 H 0.2076 0.6051 0.3208 0.0240 1.0000 Uiso R
H1081 H 0.4712 0.5851 0.2178 0.0314 1.0000 Uiso R
H1121 H 0.3096 0.4608 0.1329 0.0271 1.0000 Uiso R
H1131 H 0.2811 0.4354 0.0136 0.0306 1.0000 Uiso R
H1151 H 0.3973 0.7021 -0.0257 0.0324 1.0000 Uiso R
H1161 H 0.4258 0.7305 0.0933 0.0300 1.0000 Uiso R
H1171 H 0.3355 0.6043 -0.1239 0.0477 1.0000 Uiso R
H1172 H 0.2814 0.5956 -0.1072 0.0472 1.0000 Uiso R
H1173 H 0.3121 0.4526 -0.1115 0.0477 1.0000 Uiso R

loop_
_atom_site_aniso_label
_atom_site_aniso_U_11
_atom_site_aniso_U_22
_atom_site_aniso_U_33
_atom_site_aniso_U_23
_atom_site_aniso_U_13
_atom_site_aniso_U_12
S1 0.01014(10) 0.01360(12) 0.01149(11) 0.00079(9) 0.00331(8) 0.00035(9)
S101 0.01143(11) 0.01309(12) 0.01967(13) 0.00163(10) 0.00383(9) 0.00091(9)
Na1 0.0136(2) 0.0168(2) 0.0151(2) 0.00084(18) 0.00205(16) 0.00004(17)
Na2 0.0194(3) 0.0296(4) 0.0132(3) 0.0013(3) 0.0051(3) -0.0052(3)
Na3 0.0264(4) 0.0322(4) 0.0159(3) -0.0055(3) -0.0027(3) 0.0140(3)
F1 0.0374(5) 0.0603(7) 0.0250(4) -0.0056(5) 0.0198(4) 0.0084(5)
F2 0.0785(9) 0.0704(9) 0.0167(4) 0.0045(5) 0.0073(5) 0.0368(7)
F3 0.0508(7) 0.0732(9) 0.0318(5) -0.0293(6) 0.0135(5) -0.0201(6)
F101 0.0309(5) 0.1399(15) 0.0232(5) -0.0169(7) -0.0055(4) 0.0219(7)
F102 0.0333(6) 0.0455(7) 0.0821(10) -0.0065(7) -0.0279(6) -0.0065(5)
F103 0.0268(5) 0.0459(6) 0.0459(6) -0.0011(5) -0.0074(4) 0.0102(4)
O1 0.0174(4) 0.0184(4) 0.0176(4) 0.0059(3) 0.0066(3) 0.0024(3)
O2 0.0113(3) 0.0175(4) 0.0165(4) 0.0008(3) 0.0000(3) -0.0008(3)
O3 0.0251(5) 0.0223(5) 0.0372(6) -0.0097(4) 0.0100(4) -0.0025(4)
O4 0.0183(4) 0.0178(4) 0.0190(4) 0.0004(3) 0.0036(3) 0.0026(3)
O5 0.0157(4) 0.0158(4) 0.0202(4) -0.0001(3) 0.0027(3) 0.0003(3)
O6 0.0177(4) 0.0175(4) 0.0204(4) 0.0015(3) 0.0075(3) 0.0027(3)
O7 0.0378(6) 0.0329(6) 0.0325(6) 0.0018(5) 0.0155(5) -0.0020(5)
O8 0.0184(4) 0.0360(6) 0.0147(4) 0.0014(4) 0.0062(3) -0.0052(4)
O9 0.0206(4) 0.0204(4) 0.0201(4) 0.0033(4) 0.0029(3) 0.0019(3)
O10 0.0348(6) 0.0283(6) 0.0235(5) 0.0021(4) 0.0050(4) -0.0025(4)
O11 0.0201(4) 0.0375(6) 0.0167(4) 0.0022(4) 0.0016(3) -0.0040(4)
O12 0.0548(8) 0.0328(7) 0.0329(6) 0.0039(5) 0.0041(6) -0.0104(6)
O101 0.0146(4) 0.0144(4) 0.0275(5) -0.0020(3) 0.0027(3) -0.0021(3)
O102 0.0212(4) 0.0298(5) 0.0303(5) 0.0143(4) 0.0061(4) 0.0078(4)
N1 0.0182(4) 0.0169(5) 0.0145(4) -0.0026(4) 0.0053(3) -0.0006(4)
N2 0.0169(4) 0.0258(5) 0.0104(4) -0.0027(4) 0.0027(3) 0.0010(4)
N3 0.0123(4) 0.0212(5) 0.0112(4) -0.0021(4) 0.0030(3) 0.0021(3)
N101 0.0179(5) 0.0193(5) 0.0288(6) -0.0075(4) 0.0091(4) -0.0011(4)
N102 0.0134(4) 0.0282(6) 0.0175(5) -0.0043(4) 0.0002(4) 0.0007(4)
N103 0.0109(4) 0.0238(5) 0.0156(4) -0.0028(4) 0.0021(3) -0.0003(4)
C1 0.0112(4) 0.0151(5) 0.0117(4) -0.0012(4) 0.0029(3) 0.0012(4)
C2 0.0146(5) 0.0182(5) 0.0141(5) 0.0021(4) 0.0040(4) 0.0038(4)
C3 0.0153(5) 0.0203(5) 0.0123(4) 0.0023(4) 0.0042(4) 0.0033(4)
C4 0.0124(4) 0.0184(5) 0.0113(4) -0.0018(4) 0.0035(3) 0.0016(4)
C5 0.0144(5) 0.0213(6) 0.0132(5) 0.0016(4) 0.0030(4) 0.0057(4)
C6 0.0144(5) 0.0206(6) 0.0121(4) 0.0031(4) 0.0033(4) 0.0043(4)
C7 0.0187(5) 0.0271(6) 0.0138(5) -0.0029(5) 0.0066(4) 0.0012(5)
C8 0.0152(5) 0.0294(7) 0.0188(5) -0.0036(5) 0.0069(4) 0.0018(5)
C9 0.0122(4) 0.0214(6) 0.0150(5) -0.0019(4) 0.0031(4) 0.0009(4)
C10 0.0300(7) 0.0426(9) 0.0162(6) -0.0052(6) 0.0088(5) 0.0057(6)
C11 0.0126(5) 0.0219(6) 0.0155(5) -0.0020(4) 0.0023(4) -0.0007(4)
C12 0.0161(5) 0.0239(6) 0.0230(6) -0.0007(5) 0.0021(4) 0.0024(4)
C13 0.0183(6) 0.0306(7) 0.0247(6) 0.0050(6) -0.0016(5) 0.0016(5)
C14 0.0205(6) 0.0350(8) 0.0178(5) 0.0011(5) -0.0010(4) -0.0070(5)
C15 0.0262(6) 0.0274(7) 0.0200(6) -0.0065(5) 0.0011(5) -0.0042(5)
C16 0.0213(6) 0.0222(6) 0.0192(5) -0.0031(5) 0.0002(4) 0.0010(5)
C17 0.0369(9) 0.0555(12) 0.0210(7) 0.0021(7) -0.0066(6) -0.0098(8)
C101 0.0133(4) 0.0143(5) 0.0177(5) 0.0001(4) 0.0039(4) -0.0004(4)
C102 0.0150(5) 0.0209(6) 0.0207(5) 0.0055(5) 0.0055(4) 0.0021(4)
C103 0.0147(5) 0.0213(6) 0.0220(6) 0.0040(5) 0.0068(4) 0.0000(4)
C104 0.0106(4) 0.0186(5) 0.0166(5) -0.0023(4) 0.0028(4) -0.0010(4)
C105 0.0133(5) 0.0282(7) 0.0151(5) 0.0034(5) 0.0023(4) 0.0015(4)
C106 0.0131(5) 0.0268(6) 0.0171(5) 0.0040(5) 0.0042(4) 0.0003(4)
C107 0.0129(5) 0.0344(7) 0.0233(6) -0.0072(6) 0.0003(4) 0.0017(5)
C108 0.0133(5) 0.0400(8) 0.0251(6) -0.0084(6) 0.0041(5) 0.0014(5)
C109 0.0132(5) 0.0269(6) 0.0190(5) -0.0054(5) 0.0046(4) -0.0014(4)
C110 0.0169(6) 0.0464(10) 0.0288(7) -0.0111(7) -0.0026(5) 0.0051(6)
C111 0.0153(5) 0.0246(6) 0.0184(5) -0.0045(5) 0.0051(4) -0.0014(4)
C112 0.0214(6) 0.0255(7) 0.0202(6) -0.0017(5) 0.0049(4) -0.0060(5)
C113 0.0231(6) 0.0283(7) 0.0214(6) -0.0043(5) 0.0023(5) -0.0069(5)
C114 0.0233(6) 0.0273(7) 0.0187(6) -0.0024(5) 0.0032(5) 0.0011(5)
C115 0.0263(6) 0.0340(8) 0.0222(6) -0.0015(6) 0.0104(5) -0.0058(6)
C116 0.0196(6) 0.0326(7) 0.0238(6) -0.0064(6) 0.0089(5) -0.0084(5)
C117 0.0330(8) 0.0433(9) 0.0187(6) -0.0010(6) 0.0012(5) 0.0004(7)

loop_
_atom_type_symbol
_atom_type_scat_dispersion_real
_atom_type_scat_dispersion_imag
_atom_type_scat_Cromer_Mann_a1
_atom_type_scat_Cromer_Mann_b1
_atom_type_scat_Cromer_Mann_a2
_atom_type_scat_Cromer_Mann_b2
_atom_type_scat_Cromer_Mann_a3
_atom_type_scat_Cromer_Mann_b3
_atom_type_scat_Cromer_Mann_a4
_atom_type_scat_Cromer_Mann_b4
_atom_type_scat_Cromer_Mann_c
_atom_type_scat_source
C 0.0033 0.0016 2.3100 20.8439 1.0200 10.2075 1.5886 0.5687 0.8650 51.6512 0.2156 'International Tables Vol C 4.2.6.8 and 6.1.1.4'
H 0.0000 0.0000 0.4930 10.5109 0.3229 26.1257 0.1402 3.1424 0.0408 57.7998 0.0030 'International Tables Vol C 4.2.6.8 and 6.1.1.4'
N 0.0061 0.0033 12.2126 0.0057 3.1322 9.8933 2.0125 28.9975 1.1663 0.5826 -11.5290 'International Tables Vol C 4.2.6.8 and 6.1.1.4'
O 0.0106 0.0060 3.0485 13.2771 2.2868 5.7011 1.5463 0.3239 0.8670 32.9089 0.2508 'International Tables Vol C 4.2.6.8 and 6.1.1.4'
F 0.0171 0.0103 3.5392 10.2825 2.6412 4.2944 1.5170 0.2615 1.0243 26.1476 0.2776 'International Tables Vol C 4.2.6.8 and 6.1.1.4'
Na 0.0362 0.0249 4.7626 3.2850 3.1736 8.8422 1.2674 0.3136 1.1128 129.4240 0.6760 'International Tables Vol C 4.2.6.8 and 6.1.1.4'
S 0.1246 0.1234 6.9053 1.4679 5.2034 22.2151 1.4379 0.2536 1.5863 56.1720 0.8669 'International Tables Vol C 4.2.6.8 and 6.1.1.4'

loop_
_geom_angle_atom_site_label_1
_geom_angle_site_symmetry_1
_geom_angle_atom_site_label_2
_geom_angle_atom_site_label_3
_geom_angle_site_symmetry_3
_geom_angle
_geom_angle_publ_flag
O1 . S1 O2 . 113.77(5) yes
O1 . S1 N1 . 109.02(6) yes
O2 . S1 N1 . 113.70(6) yes
O1 . S1 C1 . 104.87(5) yes
O2 . S1 C1 . 103.31(5) yes
N1 . S1 C1 . 111.73(6) yes
O101 . S101 O102 . 113.67(6) yes
O101 . S101 N101 . 107.27(6) yes
O102 . S101 N101 . 115.69(7) yes
O101 . S101 C101 . 106.00(6) yes
O102 . S101 C101 . 104.80(6) yes
N101 . S101 C101 . 108.90(6) yes
O2 . Na1 O3 . 86.89(4) yes
O2 . Na1 O4 . 99.39(4) yes
O3 . Na1 O4 . 86.77(4) yes
O2 . Na1 O5 . 86.75(3) yes
O3 . Na1 O5 . 81.44(4) yes
O4 . Na1 O5 . 166.41(4) yes
O2 . Na1 O6 . 169.19(4) yes
O3 . Na1 O6 . 83.74(4) yes
O4 . Na1 O6 . 85.48(3) yes
O5 . Na1 O6 . 86.53(3) yes
O2 . Na1 O101 . 85.94(4) yes
O3 . Na1 O101 . 172.35(4) yes
O4 . Na1 O101 . 91.78(4) yes
O5 . Na1 O101 . 100.80(4) yes
O6 . Na1 O101 . 103.64(4) yes
O8 2_555 Na2 O9 2_555 91.87(3) yes
O8 2_555 Na2 O7 2_555 86.16(4) yes
O9 2_555 Na2 O7 2_555 100.49(4) yes
O8 2_555 Na2 O7 . 93.84(4) yes
O9 2_555 Na2 O7 . 79.51(4) yes
O7 2_555 Na2 O7 . 179.996 yes
O8 2_555 Na2 O8 . 179.995 yes
O9 2_555 Na2 O8 . 88.13(3) yes
O7 2_555 Na2 O8 . 93.84(4) yes
O7 . Na2 O8 . 86.16(4) yes
O8 2_555 Na2 O9 . 88.13(3) yes
O9 2_555 Na2 O9 . 179.995 yes
O7 2_555 Na2 O9 . 79.51(4) yes
O7 . Na2 O9 . 100.49(4) yes
O8 . Na2 O9 . 91.87(3) yes
O4 2_565 Na3 O6 2_565 87.05(3) yes
O4 2_565 Na3 O7 2_565 93.73(4) yes
O6 2_565 Na3 O7 2_565 106.14(4) yes
O4 2_565 Na3 O4 . 179.995 yes
O6 2_565 Na3 O4 . 92.95(3) yes
O7 2_565 Na3 O4 . 86.27(4) yes
O4 2_565 Na3 O6 . 92.95(3) yes
O6 2_565 Na3 O6 . 179.995 yes
O7 2_565 Na3 O6 . 73.86(4) yes
O4 . Na3 O6 . 87.05(3) yes
O4 2_565 Na3 O7 . 86.27(4) yes
O6 2_565 Na3 O7 . 73.86(4) yes
O7 2_565 Na3 O7 . 179.996 yes
O4 . Na3 O7 . 93.73(4) yes
O6 . Na3 O7 . 106.14(4) yes
Na1 . O2 S1 . 134.98(6) yes
Na1 . O3 H32 . 113.3 no
Na1 . O3 H33 . 137.3 no
H32 . O3 H33 . 100.9 no
Na3 . O4 Na1 . 91.99(3) yes
Na3 . O4 H41 . 117.6 no
Na1 . O4 H41 . 108.7 no
Na3 . O4 H42 . 103.9 no
Na1 . O4 H42 . 132.9 no
H41 . O4 H42 . 102.5 no
Na1 . O5 H52 . 113.1 no
Na1 . O5 H53 . 104.1 no
H52 . O5 H53 . 105.4 no
Na3 . O6 Na1 . 92.40(3) yes
Na3 . O6 H62 . 120.8 no
Na1 . O6 H62 . 107.9 no
Na3 . O6 H63 . 109.1 no
Na1 . O6 H63 . 123.1 no
H62 . O6 H63 . 104.6 no
Na3 . O7 Na2 . 117.86(5) yes
Na3 . O7 H71 . 66.2 no
Na2 . O7 H71 . 69.9 no
Na3 . O7 H72 . 108.3 no
Na2 . O7 H72 . 112.2 no
H71 . O7 H72 . 88.5 no
Na2 . O8 H82 . 123.7 no
Na2 . O8 H83 . 126.7 no
H82 . O8 H83 . 107.9 no
Na2 . O9 H91 . 113.2 no
Na2 . O9 H92 . 112.1 no
H91 . O9 H92 . 100.0 no
H101 . O10 H102 . 107.7 no
H111 . O11 H112 . 103.1 no
H122 . O12 H123 . 104.6 no
Na1 . O101 S101 . 149.38(6) yes
S1 . N1 H11 . 112.3 no
N3 . N2 C7 . 104.12(10) yes
N2 . N3 C4 . 117.98(9) yes
N2 . N3 C9 . 112.14(10) yes
C4 . N3 C9 . 129.72(10) yes
S101 . N101 H1011 . 110.7 no
N103 . N102 C107 . 103.87(11) yes
N102 . N103 C104 . 117.67(10) yes
N102 . N103 C109 . 112.25(10) yes
C104 . N103 C109 . 130.08(10) yes
S1 . C1 C2 . 119.42(9) yes
S1 . C1 C6 . 119.75(9) yes
C2 . C1 C6 . 120.76(10) yes
C1 . C2 C3 . 119.81(11) yes
C1 . C2 H21 . 120.0 no
C3 . C2 H21 . 120.2 no
C2 . C3 C4 . 118.87(11) yes
C2 . C3 H31 . 118.2 no
C4 . C3 H31 . 122.9 no
N3 . C4 C3 . 118.77(10) yes
N3 . C4 C5 . 119.51(10) yes
C3 . C4 C5 . 121.67(11) yes
C4 . C5 C6 . 119.25(11) yes
C4 . C5 H51 . 120.2 no
C6 . C5 H51 . 120.6 no
C5 . C6 C1 . 119.61(11) yes
C5 . C6 H61 . 122.5 no
C1 . C6 H61 . 117.9 no
N2 . C7 C8 . 112.81(11) yes
N2 . C7 C10 . 118.69(12) yes
C8 . C7 C10 . 128.50(12) yes
C7 . C8 C9 . 104.61(11) yes
C7 . C8 H81 . 127.3 no
C9 . C8 H81 . 128.0 no
C8 . C9 N3 . 106.32(10) yes
C8 . C9 C11 . 129.49(11) yes
N3 . C9 C11 . 124.18(11) yes
C7 . C10 F3 . 112.32(13) yes
C7 . C10 F1 . 111.08(12) yes
F3 . C10 F1 . 106.31(14) yes
C7 . C10 F2 . 112.75(14) yes
F3 . C10 F2 . 106.52(14) yes
F1 . C10 F2 . 107.49(14) yes
C9 . C11 C12 . 119.62(12) yes
C9 . C11 C16 . 121.65(12) yes
C12 . C11 C16 . 118.73(12) yes
C11 . C12 C13 . 120.11(13) yes
C11 . C12 H121 . 119.3 no
C13 . C12 H121 . 120.6 no
C12 . C13 C14 . 121.42(13) yes
C12 . C13 H131 . 118.9 no
C14 . C13 H131 . 119.7 no
C13 . C14 C15 . 118.23(13) yes
C13 . C14 C17 . 121.76(15) yes
C15 . C14 C17 . 120.00(15) yes
C14 . C15 C16 . 121.02(14) yes
C14 . C15 H151 . 121.2 no
C16 . C15 H151 . 117.7 no
C11 . C16 C15 . 120.46(13) yes
C11 . C16 H161 . 119.7 no
C15 . C16 H161 . 119.8 no
C14 . C17 H171 . 111.8 no
C14 . C17 H172 . 110.5 no
H171 . C17 H172 . 109.7 no
C14 . C17 H173 . 109.5 no
H171 . C17 H173 . 108.9 no
H172 . C17 H173 . 106.3 no
S101 . C101 C102 . 121.18(9) yes
S101 . C101 C106 . 118.56(9) yes
C102 . C101 C106 . 120.25(11) yes
C101 . C102 C103 . 119.99(12) yes
C101 . C102 H1021 . 120.9 no
C103 . C102 H1021 . 119.1 no
C102 . C103 C104 . 119.29(11) yes
C102 . C103 H1031 . 120.1 no
C104 . C103 H1031 . 120.6 no
N103 . C104 C103 . 121.31(11) yes
N103 . C104 C105 . 117.80(11) yes
C103 . C104 C105 . 120.89(11) yes
C104 . C105 C106 . 119.72(12) yes
C104 . C105 H1051 . 117.5 no
C106 . C105 H1051 . 122.7 no
C101 . C106 C105 . 119.84(11) yes
C101 . C106 H1061 . 120.5 no
C105 . C106 H1061 . 119.7 no
N102 . C107 C108 . 113.05(12) yes
N102 . C107 C110 . 120.10(13) yes
C108 . C107 C110 . 126.82(12) yes
C107 . C108 C109 . 104.54(11) yes
C107 . C108 H1081 . 128.3 no
C109 . C108 H1081 . 127.1 no
C108 . C109 N103 . 106.28(11) yes
C108 . C109 C111 . 128.68(12) yes
N103 . C109 C111 . 124.97(11) yes
C107 . C110 F103 . 111.51(13) yes
C107 . C110 F101 . 112.62(12) yes
F103 . C110 F101 . 105.98(16) yes
C107 . C110 F102 . 112.67(16) yes
F103 . C110 F102 . 105.47(13) yes
F101 . C110 F102 . 108.12(15) yes
C109 . C111 C112 . 121.72(12) yes
C109 . C111 C116 . 119.12(12) yes
C112 . C111 C116 . 119.14(12) yes
C111 . C112 C113 . 120.31(13) yes
C111 . C112 H1121 . 119.6 no
C113 . C112 H1121 . 120.1 no
C112 . C113 C114 . 120.72(13) yes
C112 . C113 H1131 . 118.1 no
C114 . C113 H1131 . 121.2 no
C113 . C114 C115 . 118.81(13) yes
C113 . C114 C117 . 120.44(14) yes
C115 . C114 C117 . 120.75(14) yes
C114 . C115 C116 . 120.64(13) yes
C114 . C115 H1151 . 120.3 no
C116 . C115 H1151 . 119.0 no
C115 . C116 C111 . 120.34(13) yes
C115 . C116 H1161 . 119.9 no
C111 . C116 H1161 . 119.7 no
C114 . C117 H1171 . 113.2 no
C114 . C117 H1172 . 109.0 no
H1171 . C117 H1172 . 106.5 no
C114 . C117 H1173 . 111.9 no
H1171 . C117 H1173 . 108.6 no
H1172 . C117 H1173 . 107.4 no

loop_
_geom_bond_atom_site_label_1
_geom_bond_atom_site_label_2
_geom_bond_site_symmetry_2
_geom_bond_distance
_geom_bond_publ_flag
S1 O1 . 1.4622(9) yes
S1 O2 . 1.4657(9) yes
S1 N1 . 1.5435(11) yes
S1 C1 . 1.7806(11) yes
S101 O101 . 1.4540(10) yes
S101 O102 . 1.4565(11) yes
S101 N101 . 1.5527(12) yes
S101 C101 . 1.7868(12) yes
Na1 O2 . 2.3875(10) yes
Na1 O3 . 2.3594(12) yes
Na1 O4 . 2.4229(11) yes
Na1 O5 . 2.4366(10) yes
Na1 O6 . 2.3954(11) yes
Na1 O101 . 2.3382(10) yes
Na2 O8 2_555 2.3260(9) yes
Na2 O9 2_555 2.3949(10) yes
Na2 O7 2_555 2.6826(13) yes
Na2 O7 . 2.6826(13) yes
Na2 O8 . 2.3260(9) yes
Na2 O9 . 2.3949(10) yes
Na3 O4 2_565 2.3687(9) yes
Na3 O6 2_565 2.3800(9) yes
Na3 O7 2_565 2.5906(13) yes
Na3 O4 . 2.3687(9) yes
Na3 O6 . 2.3800(9) yes
Na3 O7 . 2.5906(13) yes
F1 C10 . 1.3330(17) yes
F2 C10 . 1.328(2) yes
F3 C10 . 1.337(2) yes
F101 C110 . 1.328(2) yes
F102 C110 . 1.325(2) yes
F103 C110 . 1.335(2) yes
O3 H32 . 0.766 no
O3 H33 . 0.815 no
O4 H41 . 0.815 no
O4 H42 . 0.791 no
O5 H52 . 0.812 no
O5 H53 . 0.813 no
O6 H62 . 0.810 no
O6 H63 . 0.821 no
O7 H71 . 0.783 no
O7 H72 . 0.849 no
O8 H82 . 0.828 no
O8 H83 . 0.823 no
O9 H91 . 0.818 no
O9 H92 . 0.817 no
O10 H101 . 0.820 no
O10 H102 . 0.798 no
O11 H111 . 0.800 no
O11 H112 . 0.791 no
O12 H122 . 0.877 no
O12 H123 . 0.881 no
N1 H11 . 0.840 no
N2 N3 . 1.3576(14) yes
N2 C7 . 1.3299(16) yes
N3 C4 . 1.4295(15) yes
N3 C9 . 1.3709(15) yes
N101 H1011 . 0.846 no
N102 N103 . 1.3593(15) yes
N102 C107 . 1.3271(17) yes
N103 C104 . 1.4329(15) yes
N103 C109 . 1.3713(16) yes
C1 C2 . 1.3926(16) yes
C1 C6 . 1.3890(16) yes
C2 C3 . 1.3905(16) yes
C2 H21 . 0.947 no
C3 C4 . 1.3896(17) yes
C3 H31 . 0.945 no
C4 C5 . 1.3853(16) yes
C5 C6 . 1.3905(16) yes
C5 H51 . 0.932 no
C6 H61 . 0.932 no
C7 C8 . 1.3973(18) yes
C7 C10 . 1.4854(19) yes
C8 C9 . 1.3817(17) yes
C8 H81 . 0.932 no
C9 C11 . 1.4690(17) yes
C11 C12 . 1.3961(18) yes
C11 C16 . 1.3961(19) yes
C12 C13 . 1.3918(19) yes
C12 H121 . 0.946 no
C13 C14 . 1.385(2) yes
C13 H131 . 0.924 no
C14 C15 . 1.395(2) yes
C14 C17 . 1.510(2) yes
C15 C16 . 1.3880(19) yes
C15 H151 . 0.928 no
C16 H161 . 0.939 no
C17 H171 . 0.932 no
C17 H172 . 0.935 no
C17 H173 . 0.953 no
C101 C102 . 1.3900(17) yes
C101 C106 . 1.3932(17) yes
C102 C103 . 1.3965(17) yes
C102 H1021 . 0.939 no
C103 C104 . 1.3883(18) yes
C103 H1031 . 0.944 no
C104 C105 . 1.3888(17) yes
C105 C106 . 1.3889(17) yes
C105 H1051 . 0.935 no
C106 H1061 . 0.954 no
C107 C108 . 1.398(2) yes
C107 C110 . 1.493(2) yes
C108 C109 . 1.3792(18) yes
C108 H1081 . 0.924 no
C109 C111 . 1.4686(18) yes
C111 C112 . 1.3959(18) yes
C111 C116 . 1.3886(19) yes
C112 C113 . 1.3834(19) yes
C112 H1121 . 0.979 no
C113 C114 . 1.394(2) yes
C113 H1131 . 0.933 no
C114 C115 . 1.390(2) yes
C114 C117 . 1.505(2) yes
C115 C116 . 1.390(2) yes
C115 H1151 . 0.940 no
C116 H1161 . 0.930 no
C117 H1171 . 0.933 no
C117 H1172 . 0.937 no
C117 H1173 . 0.958 no
